data_7231903
loop_
_publ_author_name
'Doux, Jean-Marie'
'Stephant, Nicolas'
'La Salle, Annie Le Gal'
'Joubert, Olivier'
'Guyomard, Dominique'
'Quarez, Eric'

_publ_section_title
;
 New KRb2Sb4BO13 and Rb3Sb4BO13 compounds prepared by Rb+/K+ ion exchange
 from the K3Sb4BO13 ion conductor
;
_journal_issue 4
_journal_name_full CrystEngComm
_journal_page_first 594
_journal_paper_doi 10.1039/C8CE01712C
_journal_volume 21
_journal_year 2019
_chemical_formula_sum 'B K0.99 O13 Rb2.01 Sb4'
_chemical_formula_weight 916.31
_space_group_crystal_system triclinic
_space_group_IT_number 2
_space_group_name_Hall '-P 1'
_space_group_name_H-M_alt 'P -1'
_symmetry_space_group_name_Hall '-P 1'
_symmetry_space_group_name_H-M 'P -1'
_audit_creation_method SHELXL-2018/1
_audit_update_record
;
2018-10-02 deposited with the CCDC.
2018-11-28 downloaded from the CCDC.
;
_cell_angle_alpha 82.058(7)
_cell_angle_beta 100.051(6)
_cell_angle_gamma 117.205(5)
_cell_formula_units_Z 2
_cell_length_a 7.1456(5)
_cell_length_b 7.2390(8)
_cell_length_c 13.4113(7)
_cell_measurement_reflns_used 13100
_cell_measurement_temperature 295
_cell_measurement_theta_max 34.997
_cell_measurement_theta_min 1.545
_cell_volume 606.16(9)
_computing_cell_refinement 'Dirax/LSQ (Duisenberg et al., 2000)'
_computing_data_collection 'Collect (Nonius BV, 1998)'
_computing_data_reduction 'EvalCCD (Duisenberg et al., 2003)'
_computing_molecular_graphics 'DIAMOND (Brandenburg, 1999)'
_computing_publication_material 'publCIF (Westrip, 2010)'
_computing_structure_refinement 'SHELXL-2018/1 (Sheldrick, 2018)'
_computing_structure_solution 'SHELXT (Sheldrick, 2015)'
_diffrn_ambient_temperature 295
_diffrn_measured_fraction_theta_full 0.999
_diffrn_measured_fraction_theta_max 0.998
_diffrn_measurement_device_type 'Bruker-Nonius Kappa CCD'
_diffrn_measurement_method 'phi and omega scans'
_diffrn_radiation_type MoK\a
_diffrn_radiation_wavelength 0.71073
_diffrn_reflns_av_R_equivalents 0.0373
_diffrn_reflns_av_unetI/netI 0.0376
_diffrn_reflns_Laue_measured_fraction_full 0.999
_diffrn_reflns_Laue_measured_fraction_max 0.998
_diffrn_reflns_limit_h_max 11
_diffrn_reflns_limit_h_min -11
_diffrn_reflns_limit_k_max 11
_diffrn_reflns_limit_k_min -11
_diffrn_reflns_limit_l_max 21
_diffrn_reflns_limit_l_min -21
_diffrn_reflns_number 13089
_diffrn_reflns_point_group_measured_fraction_full 0.999
_diffrn_reflns_point_group_measured_fraction_max 0.998
_diffrn_reflns_theta_full 25.242
_diffrn_reflns_theta_max 34.997
_diffrn_reflns_theta_min 1.545
_diffrn_source 'sealed X-ray tube'
_exptl_absorpt_coefficient_mu 17.246
_exptl_absorpt_correction_type gaussian
_exptl_absorpt_process_details Jana2006
_exptl_crystal_colour colourless
_exptl_crystal_density_diffrn 5.020
_exptl_crystal_description block
_exptl_crystal_F_000 812
_exptl_crystal_size_max 0.151
_exptl_crystal_size_mid 0.090
_exptl_crystal_size_min 0.082
_exptl_transmission_factor_max 0.5261
_exptl_transmission_factor_min 0.252
_refine_diff_density_max 2.170
_refine_diff_density_min -2.364
_refine_diff_density_rms 0.352
_refine_ls_extinction_coef 0.0099(3)
_refine_ls_extinction_expression Fc^*^=kFc[1+0.001xFc^2^\l^3^/sin(2\q)]^-1/4^
_refine_ls_extinction_method 'SHELXL-2018/1 (Sheldrick 2018)'
_refine_ls_goodness_of_fit_ref 1.217
_refine_ls_hydrogen_treatment undef
_refine_ls_matrix_type full
_refine_ls_number_parameters 206
_refine_ls_number_reflns 5325
_refine_ls_number_restraints 1
_refine_ls_restrained_S_all 1.217
_refine_ls_R_factor_all 0.0423
_refine_ls_R_factor_gt 0.0338
_refine_ls_shift/su_max 0.002
_refine_ls_shift/su_mean 0.000
_refine_ls_structure_factor_coef Fsqd
_refine_ls_weighting_details 'w=1/[\s^2^(Fo^2^)+(0.0134P)^2^+7.2741P] where P=(Fo^2^+2Fc^2^)/3'
_refine_ls_weighting_scheme calc
_refine_ls_wR_factor_gt 0.0748
_refine_ls_wR_factor_ref 0.0777
_reflns_Friedel_coverage 0.000
_reflns_number_gt 4682
_reflns_number_total 5325
_reflns_threshold_expression 'I > 2\s(I)'
_cod_data_source_file c8ce01712c1.cif
_cod_data_source_block shelx_CCDC2
_cod_depositor_comments 'Adding full bibliography for 7231901--7231903.cif.'
_cod_database_code 7231903
_shelx_shelxl_version_number 2018/1
_shelx_space_group_comment
;
The symmetry employed for this shelxl refinement is uniquely defined
by the following loop, which should always be used as a source of
symmetry information in preference to the above space-group names.
They are only intended as comments.
;

loop_
_space_group_symop_operation_xyz
'x, y, z'
'-x, -y, -z'

loop_
_atom_site_label
_atom_site_type_symbol
_atom_site_fract_x
_atom_site_fract_y
_atom_site_fract_z
_atom_site_U_iso_or_equiv
_atom_site_adp_type
_atom_site_occupancy
_atom_site_site_symmetry_order
_atom_site_calc_flag
_atom_site_refinement_flags_occupancy
Sb1 Sb 0.57542(5) 0.93869(5) 0.60677(2) 0.00529(7) Uani 1 1 d .
Sb2 Sb 0.17324(5) 0.28711(5) 0.20538(2) 0.00487(6) Uani 1 1 d .
Sb3 Sb 0.16836(5) 0.78385(5) 0.20888(2) 0.00486(6) Uani 1 1 d .
Sb4 Sb 0.68752(5) 0.30054(5) 0.21335(2) 0.00499(7) Uani 1 1 d .
K1 K 0.28535(12) 0.22715(12) 0.68908(6) 0.0173(2) Uani 0.436(6) 1 d P
Rb1 Rb 0.28535(12) 0.22715(12) 0.68908(6) 0.0173(2) Uani 0.564(6) 1 d P
K2A K 0.1301(19) 0.4053(15) 0.4484(7) 0.0225(13) Uani 0.026(3) 1 d P
Rb2A Rb 0.1301(19) 0.4053(15) 0.4484(7) 0.0225(13) Uani 0.364(3) 1 d P
K2B K 0.1028(13) 0.3814(12) 0.4535(5) 0.0241(11) Uani 0.152(3) 1 d P
Rb2B Rb 0.1028(13) 0.3814(12) 0.4535(5) 0.0241(11) Uani 0.458(3) 1 d P
K3 K 0.32225(12) 0.21992(12) 0.96016(6) 0.0192(2) Uani 0.371(6) 1 d P
Rb3 Rb 0.32225(12) 0.21992(12) 0.96016(6) 0.0192(2) Uani 0.629(6) 1 d P
O1 O 0.4078(6) 0.0879(6) 0.5345(3) 0.0104(6) Uani 1 1 d .
O2 O 0.2268(6) 0.8098(6) 0.0702(3) 0.0114(7) Uani 1 1 d .
O3 O 0.0708(6) -0.0006(5) 0.1700(3) 0.0086(6) Uani 1 1 d .
O4 O 0.3192(6) 0.6818(6) 0.6390(3) 0.0081(6) Uani 1 1 d .
O5 O 0.2740(6) 0.5756(6) 0.2437(3) 0.0095(6) Uani 1 1 d .
O6 O 0.2668(6) 0.2200(6) 0.3461(3) 0.0095(6) Uani 1 1 d .
O7 O 0.4527(5) 0.3751(6) 0.1606(3) 0.0081(6) Uani 1 1 d .
O8 O 0.9039(6) 0.2047(6) 0.2583(3) 0.0100(6) Uani 1 1 d .
O9 O 0.4688(5) 0.0060(5) 0.2507(3) 0.0066(6) Uani 1 1 d .
O10 O 0.8717(6) 0.5931(6) 0.1942(3) 0.0096(6) Uani 1 1 d .
O11 O 0.6819(6) 0.2392(7) 0.0755(3) 0.0123(7) Uani 1 1 d .
O12 O 0.9429(6) 0.6579(6) 0.9357(3) 0.0095(6) Uani 1 1 d .
O13 O 0.1686(6) 0.8004(5) 0.3589(3) 0.0072(6) Uani 1 1 d .
B1 B 0.8454(9) 0.2676(8) 0.0236(4) 0.0079(8) Uani 1 1 d .

loop_
_atom_site_aniso_label
_atom_site_aniso_U_11
_atom_site_aniso_U_22
_atom_site_aniso_U_33
_atom_site_aniso_U_23
_atom_site_aniso_U_13
_atom_site_aniso_U_12
Sb1 0.00583(12) 0.00580(12) 0.00456(13) -0.00040(9) 0.00040(9) 0.00292(10)
Sb2 0.00471(12) 0.00457(12) 0.00592(13) -0.00064(9) 0.00048(9) 0.00255(10)
Sb3 0.00515(12) 0.00415(12) 0.00538(13) -0.00096(9) 0.00035(9) 0.00207(10)
Sb4 0.00447(12) 0.00519(12) 0.00549(13) -0.00061(9) 0.00073(9) 0.00220(10)
K1 0.0178(4) 0.0179(4) 0.0212(4) -0.0025(3) 0.0051(3) 0.0110(3)
Rb1 0.0178(4) 0.0179(4) 0.0212(4) -0.0025(3) 0.0051(3) 0.0110(3)
K2A 0.038(3) 0.0241(13) 0.0194(16) 0.0028(10) 0.0124(14) 0.024(2)
Rb2A 0.038(3) 0.0241(13) 0.0194(16) 0.0028(10) 0.0124(14) 0.024(2)
K2B 0.0273(15) 0.045(3) 0.0122(12) -0.0076(14) -0.0003(13) 0.0257(17)
Rb2B 0.0273(15) 0.045(3) 0.0122(12) -0.0076(14) -0.0003(13) 0.0257(17)
K3 0.0207(4) 0.0162(3) 0.0165(4) -0.0008(2) -0.0071(2) 0.0078(3)
Rb3 0.0207(4) 0.0162(3) 0.0165(4) -0.0008(2) -0.0071(2) 0.0078(3)
O1 0.0148(17) 0.0161(17) 0.0067(15) -0.0013(13) -0.0006(12) 0.0130(15)
O2 0.0133(16) 0.0128(16) 0.0061(15) -0.0033(12) 0.0003(12) 0.0036(14)
O3 0.0119(15) 0.0044(13) 0.0109(16) -0.0021(11) -0.0022(12) 0.0056(12)
O4 0.0091(14) 0.0076(14) 0.0069(15) -0.0007(11) 0.0033(12) 0.0022(12)
O5 0.0093(15) 0.0068(14) 0.0131(17) -0.0019(12) -0.0022(12) 0.0052(12)
O6 0.0143(16) 0.0132(16) 0.0065(15) 0.0002(12) 0.0001(12) 0.0116(14)
O7 0.0031(13) 0.0106(15) 0.0114(16) 0.0005(12) 0.0014(11) 0.0038(12)
O8 0.0094(15) 0.0138(16) 0.0092(16) 0.0029(13) 0.0023(12) 0.0079(13)
O9 0.0071(14) 0.0074(14) 0.0063(14) 0.0001(11) 0.0011(11) 0.0041(12)
O10 0.0064(14) 0.0072(14) 0.0135(17) 0.0007(12) 0.0003(12) 0.0022(12)
O11 0.0106(16) 0.0174(18) 0.0091(16) -0.0047(13) 0.0011(13) 0.0052(14)
O12 0.0085(15) 0.0152(17) 0.0061(15) 0.0022(12) 0.0012(12) 0.0071(13)
O13 0.0064(14) 0.0057(13) 0.0076(15) -0.0012(11) 0.0017(11) 0.0006(11)
B1 0.009(2) 0.008(2) 0.007(2) -0.0020(16) 0.0014(16) 0.0038(17)

loop_
_atom_type_symbol
_atom_type_description
_atom_type_scat_dispersion_real
_atom_type_scat_dispersion_imag
_atom_type_scat_source
K K 0.2009 0.2494 'International Tables Vol C Tables 4.2.6.8 and 6.1.1.4'
Rb Rb -0.9393 2.9676 'International Tables Vol C Tables 4.2.6.8 and 6.1.1.4'
Sb Sb -0.5866 1.5461 'International Tables Vol C Tables 4.2.6.8 and 6.1.1.4'
B B 0.0013 0.0007 'International Tables Vol C Tables 4.2.6.8 and 6.1.1.4'
O O 0.0106 0.0060 'International Tables Vol C Tables 4.2.6.8 and 6.1.1.4'

loop_
_geom_angle_atom_site_label_1
_geom_angle_atom_site_label_2
_geom_angle_atom_site_label_3
_geom_angle
_geom_angle_site_symmetry_1
_geom_angle_site_symmetry_3
O6 Sb1 O1 90.55(15) 2_666 2_666
O6 Sb1 O13 90.43(16) 2_666 2_676
O1 Sb1 O13 102.96(16) 2_666 2_676
O6 Sb1 O4 86.58(16) 2_666 .
O1 Sb1 O4 103.08(16) 2_666 .
O13 Sb1 O4 153.81(15) 2_676 .
O6 Sb1 O1 170.30(16) 2_666 1_565
O1 Sb1 O1 79.94(16) 2_666 1_565
O13 Sb1 O1 93.55(16) 2_676 1_565
O4 Sb1 O1 93.66(16) . 1_565
O6 Sb1 O9 98.33(15) 2_666 2_666
O1 Sb1 O9 171.12(14) 2_666 2_666
O13 Sb1 O9 77.05(14) 2_676 2_666
O4 Sb1 O9 77.66(14) . 2_666
O1 Sb1 O9 91.18(14) 1_565 2_666
O6 Sb1 Sb1 131.06(11) 2_666 2_676
O1 Sb1 Sb1 40.53(11) 2_666 2_676
O13 Sb1 Sb1 100.69(11) 2_676 2_676
O4 Sb1 Sb1 100.84(11) . 2_676
O1 Sb1 Sb1 39.41(11) 1_565 2_676
O9 Sb1 Sb1 130.59(10) 2_666 2_676
O6 Sb1 Sb4 85.25(11) 2_666 2_666
O1 Sb1 Sb4 141.70(12) 2_666 2_666
O13 Sb1 Sb4 115.10(10) 2_676 2_666
O4 Sb1 Sb4 38.73(11) . 2_666
O1 Sb1 Sb4 101.00(11) 1_565 2_666
O9 Sb1 Sb4 40.26(10) 2_666 2_666
Sb1 Sb1 Sb4 129.194(18) 2_676 2_666
O6 Sb1 Sb3 86.78(12) 2_666 2_676
O1 Sb1 Sb3 141.56(12) 2_666 2_676
O13 Sb1 Sb3 38.81(10) 2_676 2_676
O4 Sb1 Sb3 115.00(11) . 2_676
O1 Sb1 Sb3 101.83(12) 1_565 2_676
O9 Sb1 Sb3 39.91(10) 2_666 2_676
Sb1 Sb1 Sb3 129.820(18) 2_676 2_676
Sb4 Sb1 Sb3 76.289(12) 2_666 2_676
O6 Sb1 K1 145.08(11) 2_666 1_565
O1 Sb1 K1 124.36(11) 2_666 1_565
O13 Sb1 K1 83.03(10) 2_676 1_565
O4 Sb1 K1 84.64(11) . 1_565
O1 Sb1 K1 44.42(11) 1_565 1_565
O9 Sb1 K1 46.77(9) 2_666 1_565
Sb1 Sb1 K1 83.830(18) 2_676 1_565
Sb4 Sb1 K1 67.101(15) 2_666 1_565
Sb3 Sb1 K1 66.827(16) 2_676 1_565
O6 Sb1 K2A 28.97(17) 2_666 2_666
O1 Sb1 K2A 61.66(17) 2_666 2_666
O13 Sb1 K2A 98.55(19) 2_676 2_666
O4 Sb1 K2A 91.3(2) . 2_666
O1 Sb1 K2A 141.40(17) 1_565 2_666
O9 Sb1 K2A 127.21(16) 2_666 2_666
Sb1 Sb1 K2A 102.11(13) 2_676 2_666
Sb4 Sb1 K2A 106.56(16) 2_666 2_666
Sb3 Sb1 K2A 110.51(14) 2_676 2_666
K1 Sb1 K2A 173.39(15) 1_565 2_666
O6 Sb1 K2B 29.79(14) 2_666 2_666
O1 Sb1 K2B 60.77(14) 2_666 2_666
O13 Sb1 K2B 96.09(15) 2_676 2_666
O4 Sb1 K2B 94.14(16) . 2_666
O1 Sb1 K2B 140.70(14) 1_565 2_666
O9 Sb1 K2B 128.11(13) 2_666 2_666
Sb1 Sb1 K2B 101.29(9) 2_676 2_666
Sb4 Sb1 K2B 108.97(11) 2_666 2_666
Sb3 Sb1 K2B 109.42(9) 2_676 2_666
K1 Sb1 K2B 174.87(9) 1_565 2_666
K2A Sb1 K2B 2.8(3) 2_666 2_666
O6 Sb2 O3 91.68(16) . .
O6 Sb2 O8 83.36(15) . 1_455
O3 Sb2 O8 89.26(16) . 1_455
O6 Sb2 O7 93.55(15) . .
O3 Sb2 O7 92.52(16) . .
O8 Sb2 O7 176.49(16) 1_455 .
O6 Sb2 O5 87.48(16) . .
O3 Sb2 O5 178.81(16) . .
O8 Sb2 O5 89.80(16) 1_455 .
O7 Sb2 O5 88.38(16) . .
O6 Sb2 O12 175.93(15) . 2_666
O3 Sb2 O12 86.68(16) . 2_666
O8 Sb2 O12 92.89(15) 1_455 2_666
O7 Sb2 O12 90.24(15) . 2_666
O5 Sb2 O12 94.10(16) . 2_666
O6 Sb2 K2A 45.46(17) . .
O3 Sb2 K2A 121.9(2) . .
O8 Sb2 K2A 55.3(2) 1_455 .
O7 Sb2 K2A 121.3(2) . .
O5 Sb2 K2A 57.0(2) . .
O12 Sb2 K2A 132.98(18) 2_666 .
O6 Sb2 K2B 45.44(15) . .
O3 Sb2 K2B 119.24(17) . .
O8 Sb2 K2B 52.62(18) 1_455 .
O7 Sb2 K2B 123.90(17) . .
O5 Sb2 K2B 59.59(17) . .
O12 Sb2 K2B 132.72(15) 2_666 .
K2A Sb2 K2B 3.1(3) . .
O6 Sb2 K3 129.74(11) . 1_554
O3 Sb2 K3 63.73(11) . 1_554
O8 Sb2 K3 134.76(12) 1_455 1_554
O7 Sb2 K3 48.72(12) . 1_554
O5 Sb2 K3 117.45(11) . 1_554
O12 Sb2 K3 52.54(11) 2_666 1_554
K2A Sb2 K3 169.93(19) . 1_554
K2B Sb2 K3 172.59(13) . 1_554
O6 Sb2 K1 70.81(12) . 2_556
O3 Sb2 K1 51.19(11) . 2_556
O8 Sb2 K1 42.17(11) 1_455 2_556
O7 Sb2 K1 138.16(11) . 2_556
O5 Sb2 K1 127.68(11) . 2_556
O12 Sb2 K1 105.33(11) 2_666 2_556
K2A Sb2 K1 75.15(19) . 2_556
K2B Sb2 K1 72.10(13) . 2_556
K3 Sb2 K1 112.81(2) 1_554 2_556
O10 Sb3 O2 100.12(17) 1_455 .
O10 Sb3 O5 96.82(16) 1_455 .
O2 Sb3 O5 90.06(17) . .
O10 Sb3 O3 84.84(16) 1_455 1_565
O2 Sb3 O3 88.03(17) . 1_565
O5 Sb3 O3 177.67(16) . 1_565
O10 Sb3 O13 91.33(15) 1_455 .
O2 Sb3 O13 168.51(15) . .
O5 Sb3 O13 89.37(16) . .
O3 Sb3 O13 92.23(15) 1_565 .
O10 Sb3 O9 167.59(15) 1_455 1_565
O2 Sb3 O9 91.15(15) . 1_565
O5 Sb3 O9 88.26(15) . 1_565
O3 Sb3 O9 90.44(15) 1_565 1_565
O13 Sb3 O9 77.36(14) . 1_565
O10 Sb3 Sb1 126.35(12) 1_455 2_676
O2 Sb3 Sb1 131.25(12) . 2_676
O5 Sb3 Sb1 97.34(12) . 2_676
O3 Sb3 Sb1 82.93(11) 1_565 2_676
O13 Sb3 Sb1 37.61(10) . 2_676
O9 Sb3 Sb1 41.44(10) 1_565 2_676
O10 Sb3 K1 48.32(12) 1_455 2_566
O2 Sb3 K1 131.05(12) . 2_566
O5 Sb3 K1 124.76(11) . 2_566
O3 Sb3 K1 57.57(11) 1_565 2_566
O13 Sb3 K1 57.33(10) . 2_566
O9 Sb3 K1 119.78(10) 1_565 2_566
Sb1 Sb3 K1 81.881(17) 2_676 2_566
O10 Sb3 K3 45.43(11) 1_455 2_566
O2 Sb3 K3 74.11(12) . 2_566
O5 Sb3 K3 132.47(12) . 2_566
O3 Sb3 K3 48.11(11) 1_565 2_566
O13 Sb3 K3 114.28(10) . 2_566
O9 Sb3 K3 135.30(10) 1_565 2_566
Sb1 Sb3 K3 126.974(17) 2_676 2_566
K1 Sb3 K3 57.095(19) 2_566 2_566
O10 Sb3 K2A 78.1(2) 1_455 .
O2 Sb3 K2A 137.85(18) . .
O5 Sb3 K2A 49.22(18) . .
O3 Sb3 K2A 132.91(18) 1_565 .
O13 Sb3 K2A 45.44(16) . .
O9 Sb3 K2A 97.05(19) 1_565 .
Sb1 Sb3 K2A 73.24(14) 2_676 .
K1 Sb3 K2A 78.93(16) 2_566 .
K3 Sb3 K2A 122.36(17) 2_566 .
O10 Sb3 K1 138.48(11) 1_455 2_666
O2 Sb3 K1 90.21(12) . 2_666
O5 Sb3 K1 42.64(11) . 2_666
O3 Sb3 K1 136.00(11) 1_565 2_666
O13 Sb3 K1 81.63(10) . 2_666
O9 Sb3 K1 45.63(10) 1_565 2_666
Sb1 Sb3 K1 65.815(15) 2_676 2_666
K1 Sb3 K1 138.71(3) 2_566 2_666
K3 Sb3 K1 164.082(19) 2_566 2_666
K2A Sb3 K1 67.92(17) . 2_666
O10 Sb4 O8 98.26(16) . .
O10 Sb4 O11 94.81(17) . .
O8 Sb4 O11 88.85(17) . .
O10 Sb4 O7 85.82(15) . .
O8 Sb4 O7 174.79(17) . .
O11 Sb4 O7 87.58(17) . .
O10 Sb4 O4 93.16(16) . 2_666
O8 Sb4 O4 86.82(16) . 2_666
O11 Sb4 O4 171.40(16) . 2_666
O7 Sb4 O4 96.22(15) . 2_666
O10 Sb4 O9 169.82(15) . .
O8 Sb4 O9 87.40(15) . .
O11 Sb4 O9 93.75(16) . .
O7 Sb4 O9 89.05(14) . .
O4 Sb4 O9 78.64(15) 2_666 .
O10 Sb4 Sb1 128.75(12) . 2_666
O8 Sb4 Sb1 94.23(11) . 2_666
O11 Sb4 Sb1 135.10(12) . 2_666
O7 Sb4 Sb1 85.64(10) . 2_666
O4 Sb4 Sb1 38.12(10) 2_666 2_666
O9 Sb4 Sb1 41.87(10) . 2_666
O10 Sb4 K1 47.24(12) . 2_666
O8 Sb4 K1 122.02(12) . 2_666
O11 Sb4 K1 130.41(13) . 2_666
O7 Sb4 K1 63.17(11) . 2_666
O4 Sb4 K1 58.01(11) 2_666 2_666
O9 Sb4 K1 122.59(10) . 2_666
Sb1 Sb4 K1 84.433(16) 2_666 2_666
O10 Sb4 K3 99.58(12) . 1_554
O8 Sb4 K3 128.32(12) . 1_554
O11 Sb4 K3 41.68(12) . 1_554
O7 Sb4 K3 47.33(11) . 1_554
O4 Sb4 K3 139.55(11) 2_666 1_554
O9 Sb4 K3 83.25(10) . 1_554
Sb1 Sb4 K3 110.659(17) 2_666 1_554
K1 Sb4 K3 105.40(2) 2_666 1_554
O10 Sb4 K2B 79.16(17) . 1_655
O8 Sb4 K2B 46.40(16) . 1_655
O11 Sb4 K2B 132.15(17) . 1_655
O7 Sb4 K2B 138.16(16) . 1_655
O4 Sb4 K2B 46.67(16) 2_666 1_655
O9 Sb4 K2B 99.06(16) . 1_655
Sb1 Sb4 K2B 74.45(13) 2_666 1_655
K1 Sb4 K2B 78.32(10) 2_666 1_655
K3 Sb4 K2B 173.76(12) 1_554 1_655
O10 Sb4 K3 42.54(11) . 2_666
O8 Sb4 K3 133.49(11) . 2_666
O11 Sb4 K3 74.62(13) . 2_666
O7 Sb4 K3 48.82(10) . 2_666
O4 Sb4 K3 113.64(11) 2_666 2_666
O9 Sb4 K3 135.83(10) . 2_666
Sb1 Sb4 K3 128.135(17) 2_666 2_666
K1 Sb4 K3 55.865(19) 2_666 2_666
K3 Sb4 K3 59.54(2) 1_554 2_666
K2B Sb4 K3 120.56(11) 1_655 2_666
O10 Sb4 K2A 76.62(19) . 1_655
O8 Sb4 K2A 46.05(18) . 1_655
O11 Sb4 K2A 130.4(2) . 1_655
O7 Sb4 K2A 138.67(17) . 1_655
O4 Sb4 K2A 48.8(2) 2_666 1_655
O9 Sb4 K2A 101.82(19) . 1_655
Sb1 Sb4 K2A 77.32(18) 2_666 1_655
K1 Sb4 K2A 77.77(12) 2_666 1_655
K3 Sb4 K2A 171.50(17) 1_554 1_655
K2B Sb4 K2A 3.0(3) 1_655 1_655
K3 Sb4 K2A 118.31(15) 2_666 1_655
O10 K1 O8 106.75(11) 2_666 2_656
O10 K1 O5 101.71(11) 2_666 2_666
O8 K1 O5 113.05(11) 2_656 2_666
O10 K1 O1 167.42(11) 2_666 .
O8 K1 O1 80.43(11) 2_656 .
O5 K1 O1 84.34(12) 2_666 .
O10 K1 O9 130.99(11) 2_666 2_656
O8 K1 O9 57.52(10) 2_656 2_656
O5 K1 O9 57.95(10) 2_666 2_656
O1 K1 O9 61.55(10) . 2_656
O10 K1 O13 56.76(10) 2_666 2_566
O8 K1 O13 88.02(10) 2_656 2_566
O5 K1 O13 154.58(10) 2_666 2_566
O1 K1 O13 114.31(11) . 2_566
O9 K1 O13 145.44(10) 2_656 2_566
O10 K1 O3 52.03(10) 2_666 2_556
O8 K1 O3 55.13(10) 2_656 2_556
O5 K1 O3 125.23(11) 2_666 2_556
O1 K1 O3 132.58(11) . 2_556
O9 K1 O3 100.61(10) 2_656 2_556
O13 K1 O3 54.95(10) 2_566 2_556
O10 K1 O4 56.69(10) 2_666 .
O8 K1 O4 157.84(10) 2_656 .
O5 K1 O4 86.38(10) 2_666 .
O1 K1 O4 113.38(10) . .
O9 K1 O4 143.84(10) 2_656 .
O13 K1 O4 70.68(9) 2_566 .
O3 K1 O4 105.45(9) 2_556 .
O10 K1 O7 50.18(10) 2_666 2_666
O8 K1 O7 129.43(11) 2_656 2_666
O5 K1 O7 52.23(10) 2_666 2_666
O1 K1 O7 132.75(11) . 2_666
O9 K1 O7 100.92(10) 2_656 2_666
O13 K1 O7 103.67(9) 2_566 2_666
O3 K1 O7 91.92(9) 2_556 2_666
O4 K1 O7 54.12(9) . 2_666
O10 K1 K2B 97.53(14) 2_666 .
O8 K1 K2B 115.90(16) 2_656 .
O5 K1 K2B 118.56(17) 2_666 .
O1 K1 K2B 69.91(14) . .
O9 K1 K2B 131.47(14) 2_656 .
O13 K1 K2B 58.30(16) 2_566 .
O3 K1 K2B 112.58(17) 2_556 .
O4 K1 K2B 58.16(13) . .
O7 K1 K2B 111.84(13) 2_666 .
O10 K1 K2A 98.41(17) 2_666 .
O8 K1 K2A 118.48(19) 2_656 .
O5 K1 K2A 115.2(2) 2_666 .
O1 K1 K2A 69.01(17) . .
O9 K1 K2A 130.43(17) 2_656 .
O13 K1 K2A 61.1(2) 2_566 .
O3 K1 K2A 115.6(2) 2_556 .
O4 K1 K2A 56.69(16) . .
O7 K1 K2A 109.94(17) 2_666 .
K2B K1 K2A 3.3(3) . .
O6 K2A O13 114.4(4) . .
O6 K2A O8 55.7(2) . 1_455
O13 K2A O8 91.5(3) . 1_455
O6 K2A O5 57.7(2) . .
O13 K2A O5 57.0(2) . .
O8 K2A O5 56.0(2) 1_455 .
O6 K2A O4 109.2(3) . 2_566
O13 K2A O4 76.4(2) . 2_566
O8 K2A O4 54.2(2) 1_455 2_566
O5 K2A O4 90.2(3) . 2_566
O6 K2A O4 135.4(4) . .
O13 K2A O4 78.3(2) . .
O8 K2A O4 167.4(3) 1_455 .
O5 K2A O4 121.6(4) . .
O4 K2A O4 115.4(3) 2_566 .
O6 K2A K2B 170.8(3) . 2_566
O13 K2A K2B 62.98(19) . 2_566
O8 K2A K2B 115.0(2) 1_455 2_566
O5 K2A K2B 118.16(19) . 2_566
O4 K2A K2B 61.75(17) 2_566 2_566
O4 K2A K2B 53.70(17) . 2_566
O6 K2A K2A 169.2(6) . 2_566
O13 K2A K2A 65.9(3) . 2_566
O8 K2A K2A 113.7(5) 1_455 2_566
O5 K2A K2A 120.4(4) . 2_566
O4 K2A K2A 60.0(3) 2_566 2_566
O4 K2A K2A 55.4(3) . 2_566
K2B K2A K2A 3.4(3) 2_566 2_566
O6 K2A O13 128.0(4) . 2_566
O13 K2A O13 116.3(3) . 2_566
O8 K2A O13 111.9(4) 1_455 2_566
O5 K2A O13 163.2(4) . 2_566
O4 K2A O13 73.0(3) 2_566 2_566
O4 K2A O13 67.3(2) . 2_566
K2B K2A O13 53.38(15) 2_566 2_566
K2A K2A O13 50.5(3) 2_566 2_566
O6 K2A K1 96.3(3) . .
O13 K2A K1 134.4(3) . .
O8 K2A K1 134.1(3) 1_455 .
O5 K2A K1 142.7(4) . .
O4 K2A K1 125.6(4) 2_566 .
O4 K2A K1 56.51(17) . .
K2B K2A K1 91.11(18) 2_566 .
K2A K2A K1 90.1(4) 2_566 .
O13 K2A K1 53.83(17) 2_566 .
O6 K2A Sb2 32.38(14) . .
O13 K2A Sb2 88.1(3) . .
O8 K2A Sb2 33.34(13) 1_455 .
O5 K2A Sb2 33.66(13) . .
O4 K2A Sb2 85.4(2) 2_566 .
O4 K2A Sb2 151.0(4) . .
K2B K2A Sb2 139.60(19) 2_566 .
K2A K2A Sb2 139.9(4) 2_566 .
O13 K2A Sb2 141.2(3) 2_566 .
K1 K2A Sb2 128.6(2) . .
O6 K2B O4 111.1(2) . 2_566
O6 K2B O8 55.65(16) . 1_455
O4 K2B O8 55.75(15) 2_566 1_455
O6 K2B O13 108.8(3) . .
O4 K2B O13 76.34(18) 2_566 .
O8 K2B O13 89.7(2) 1_455 .
O6 K2B O5 55.17(18) . .
O4 K2B O5 89.53(19) 2_566 .
O8 K2B O5 54.64(15) 1_455 .
O13 K2B O5 54.22(16) . .
O6 K2B K2B 170.2(4) . 2_566
O4 K2B K2B 63.6(2) 2_566 2_566
O8 K2B K2B 117.7(3) 1_455 2_566
O13 K2B K2B 62.5(2) . 2_566
O5 K2B K2B 115.4(3) . 2_566
O6 K2B O13 133.0(3) . 2_566
O4 K2B O13 77.1(2) 2_566 2_566
O8 K2B O13 117.9(3) 1_455 2_566
O13 K2B O13 118.0(2) . 2_566
O5 K2B O13 166.2(3) . 2_566
K2B K2B O13 55.5(3) 2_566 2_566
O6 K2B O4 130.7(3) . .
O4 K2B O4 117.4(2) 2_566 .
O8 K2B O4 165.4(3) 1_455 .
O13 K2B O4 75.82(19) . .
O5 K2B O4 115.7(3) . .
K2B K2B O4 53.81(19) 2_566 .
O13 K2B O4 68.87(16) 2_566 .
O6 K2B K2A 171.38(12) . 2_566
O4 K2B K2A 61.90(18) 2_566 2_566
O8 K2B K2A 116.70(16) 1_455 2_566
O13 K2B K2A 65.5(2) . 2_566
O5 K2B K2A 117.99(15) . 2_566
K2B K2B K2A 3.6(4) 2_566 2_566
O13 K2B K2A 52.48(16) 2_566 2_566
O4 K2B K2A 55.63(19) . 2_566
O6 K2B K1 96.4(2) . .
O4 K2B K1 131.9(3) 2_566 .
O8 K2B K1 137.9(2) 1_455 .
O13 K2B K1 131.6(2) . .
O5 K2B K1 138.0(3) . .
K2B K2B K1 93.0(3) 2_566 .
O13 K2B K1 55.70(13) 2_566 .
O4 K2B K1 56.71(12) . .
K2A K2B K1 92.16(13) 2_566 .
O6 K2B Sb2 31.58(11) . .
O4 K2B Sb2 85.81(16) 2_566 .
O8 K2B Sb2 32.50(10) 1_455 .
O13 K2B Sb2 85.01(19) . .
O5 K2B Sb2 32.90(10) . .
K2B K2B Sb2 138.9(3) 2_566 .
O13 K2B Sb2 146.3(3) 2_566 .
O4 K2B Sb2 144.4(3) . .
K2A K2B Sb2 139.82(10) 2_566 .
K1 K2B Sb2 128.0(2) . .
O11 K3 O10 148.37(12) 1_556 2_666
O11 K3 O7 57.92(11) 1_556 1_556
O10 K3 O7 119.59(11) 2_666 1_556
O11 K3 O3 151.54(12) 1_556 2_556
O10 K3 O3 54.36(10) 2_666 2_556
O7 K3 O3 137.95(11) 1_556 2_556
O11 K3 O2 71.37(12) 1_556 1_546
O10 K3 O2 139.50(11) 2_666 1_546
O7 K3 O2 84.51(11) 1_556 1_546
O3 K3 O2 85.64(11) 2_556 1_546
O11 K3 O7 94.37(11) 1_556 2_666
O10 K3 O7 54.02(10) 2_666 2_666
O7 K3 O7 98.52(10) 1_556 2_666
O3 K3 O7 103.65(11) 2_556 2_666
O2 K3 O7 161.16(11) 1_546 2_666
O11 K3 O12 114.53(11) 1_556 2_667
O10 K3 O12 74.18(11) 2_666 2_667
O7 K3 O12 56.76(10) 1_556 2_667
O3 K3 O12 84.60(11) 2_556 2_667
O2 K3 O12 98.40(11) 1_546 2_667
O7 K3 O12 98.77(10) 2_666 2_667
O11 K3 B1 86.89(14) 1_556 2_656
O10 K3 B1 119.55(14) 2_666 2_656
O7 K3 B1 110.04(13) 1_556 2_656
O3 K3 B1 65.97(13) 2_556 2_656
O2 K3 B1 25.56(13) 1_546 2_656
O7 K3 B1 146.69(12) 2_666 2_656
O12 K3 B1 110.96(12) 2_667 2_656
O11 K3 O3 87.27(10) 1_556 1_556
O10 K3 O3 117.10(10) 2_666 1_556
O7 K3 O3 52.97(10) 1_556 1_556
O3 K3 O3 90.51(10) 2_556 1_556
O2 K3 O3 49.81(10) 1_546 1_556
O7 K3 O3 144.38(10) 2_666 1_556
O12 K3 O3 49.55(9) 2_667 1_556
B1 K3 O3 68.92(11) 2_656 1_556
O11 K3 O11 76.69(12) 1_556 2_656
O10 K3 O11 120.04(11) 2_666 2_656
O7 K3 O11 119.37(10) 1_556 2_656
O3 K3 O11 74.95(10) 2_556 2_656
O2 K3 O11 41.31(10) 1_546 2_656
O7 K3 O11 124.73(10) 2_666 2_656
O12 K3 O11 134.92(10) 2_667 2_656
B1 K3 O11 23.96(11) 2_656 2_656
O3 K3 O11 90.31(9) 1_556 2_656
O11 K3 O2 41.76(11) 1_556 2_666
O10 K3 O2 121.11(10) 2_666 2_666
O7 K3 O2 98.63(10) 1_556 2_666
O3 K3 O2 120.27(10) 2_556 2_666
O2 K3 O2 82.10(11) 1_546 2_666
O7 K3 O2 79.06(9) 2_666 2_666
O12 K3 O2 154.98(10) 2_667 2_666
B1 K3 O2 80.00(12) 2_656 2_666
O3 K3 O2 121.68(9) 1_556 2_666
O11 K3 O2 58.03(9) 2_656 2_666
O11 K3 B1 20.47(12) 1_556 1_556
O10 K3 B1 133.88(12) 2_666 1_556
O7 K3 B1 76.15(11) 1_556 1_556
O3 K3 B1 141.66(12) 2_556 1_556
O2 K3 B1 80.57(12) 1_546 1_556
O7 K3 B1 82.11(11) 2_666 1_556
O12 K3 B1 132.63(12) 2_667 1_556
B1 K3 B1 88.26(14) 2_656 1_556
O3 K3 B1 106.76(11) 1_556 1_556
O11 K3 B1 71.09(11) 2_656 1_556
O2 K3 B1 22.49(11) 2_666 1_556
Sb1 O1 Sb1 100.06(16) 2_666 1_545
Sb1 O1 K1 153.93(18) 2_666 .
Sb1 O1 K1 105.99(15) 1_545 .
B1 O2 Sb3 146.2(4) 2_665 .
B1 O2 K3 85.3(3) 2_665 1_564
Sb3 O2 K3 115.70(17) . 1_564
B1 O2 K3 84.1(3) 2_665 2_666
Sb3 O2 K3 116.31(16) . 2_666
K3 O2 K3 97.90(11) 1_564 2_666
Sb3 O3 Sb2 134.8(2) 1_545 .
Sb3 O3 K3 101.75(14) 1_545 2_556
Sb2 O3 K3 123.36(16) . 2_556
Sb3 O3 K1 90.45(13) 1_545 2_556
Sb2 O3 K1 99.45(14) . 2_556
K3 O3 K1 73.13(9) 2_556 2_556
Sb3 O3 K3 98.88(14) 1_545 1_554
Sb2 O3 K3 85.14(12) . 1_554
K3 O3 K3 89.49(10) 2_556 1_554
K1 O3 K3 161.70(13) 2_556 1_554
Sb1 O4 Sb4 103.14(17) . 2_666
Sb1 O4 K2B 121.5(2) . 2_566
Sb4 O4 K2B 103.1(2) 2_666 2_566
Sb1 O4 K2A 124.8(3) . 2_566
Sb4 O4 K2A 101.1(2) 2_666 2_566
K2B O4 K2A 3.3(4) 2_566 2_566
Sb1 O4 K1 126.65(16) . .
Sb4 O4 K1 89.45(12) 2_666 .
K2B O4 K1 104.87(18) 2_566 .
K2A O4 K1 102.3(2) 2_566 .
Sb1 O4 K2A 109.3(3) . .
Sb4 O4 K2A 147.0(3) 2_666 .
K2B O4 K2A 64.40(19) 2_566 .
K2A O4 K2A 64.7(3) 2_566 .
K1 O4 K2A 66.80(18) . .
Sb1 O4 K2B 112.9(2) . .
Sb4 O4 K2B 143.5(2) 2_666 .
K2B O4 K2B 62.6(2) 2_566 .
K2A O4 K2B 62.62(17) 2_566 .
K1 O4 K2B 65.14(14) . .
K2A O4 K2B 3.6(4) . .
Sb3 O5 Sb2 134.2(2) . .
Sb3 O5 K1 109.64(15) . 2_666
Sb2 O5 K1 113.06(15) . 2_666
Sb3 O5 K2A 101.4(2) . .
Sb2 O5 K2A 89.4(2) . .
K1 O5 K2A 97.0(2) 2_666 .
Sb3 O5 K2B 101.34(19) . .
Sb2 O5 K2B 87.51(18) . .
K1 O5 K2B 99.51(18) 2_666 .
K2A O5 K2B 2.7(3) . .
Sb1 O6 Sb2 127.79(19) 2_666 .
Sb1 O6 K2A 130.0(3) 2_666 .
Sb2 O6 K2A 102.2(2) . .
Sb1 O6 K2B 129.1(2) 2_666 .
Sb2 O6 K2B 102.98(19) . .
K2A O6 K2B 4.3(4) . .
Sb2 O7 Sb4 132.14(19) . .
Sb2 O7 K3 100.39(14) . 1_554
Sb4 O7 K3 102.45(14) . 1_554
Sb2 O7 K3 123.11(15) . 2_666
Sb4 O7 K3 101.58(13) . 2_666
K3 O7 K3 81.48(10) 1_554 2_666
Sb2 O7 K1 95.38(14) . 2_666
Sb4 O7 K1 85.01(13) . 2_666
K3 O7 K1 150.00(13) 1_554 2_666
K3 O7 K1 68.53(8) 2_666 2_666
Sb4 O8 Sb2 129.42(19) . 1_655
Sb4 O8 K1 110.37(16) . 2_656
Sb2 O8 K1 109.90(15) 1_655 2_656
Sb4 O8 K2B 104.7(2) . 1_655
Sb2 O8 K2B 94.9(2) 1_655 1_655
K1 O8 K2B 102.79(19) 2_656 1_655
Sb4 O8 K2A 105.6(2) . 1_655
Sb2 O8 K2A 91.4(3) 1_655 1_655
K1 O8 K2A 105.9(2) 2_656 1_655
K2B O8 K2A 4.0(4) 1_655 1_655
Sb4 O9 Sb3 143.32(19) . 1_545
Sb4 O9 Sb1 97.87(15) . 2_666
Sb3 O9 Sb1 98.64(14) 1_545 2_666
Sb4 O9 K1 104.42(13) . 2_656
Sb3 O9 K1 104.13(13) 1_545 2_656
Sb1 O9 K1 101.27(13) 2_666 2_656
Sb3 O10 Sb4 140.2(2) 1_655 .
Sb3 O10 K1 101.00(16) 1_655 2_666
Sb4 O10 K1 102.62(15) . 2_666
Sb3 O10 K3 105.58(15) 1_655 2_666
Sb4 O10 K3 110.04(16) . 2_666
K1 O10 K3 79.20(10) 2_666 2_666
B1 O11 Sb4 130.5(4) . .
B1 O11 K3 116.3(3) . 1_554
Sb4 O11 K3 109.79(16) . 1_554
B1 O11 K3 67.7(3) . 2_656
Sb4 O11 K3 118.40(17) . 2_656
K3 O11 K3 103.31(12) 1_554 2_656
B1 O12 Sb2 127.4(3) 2_766 2_666
B1 O12 K3 115.2(3) 2_766 2_667
Sb2 O12 K3 95.88(13) 2_666 2_667
Sb1 O13 Sb3 103.58(15) 2_676 .
Sb1 O13 K2A 121.5(3) 2_676 .
Sb3 O13 K2A 104.1(2) . .
Sb1 O13 K2B 124.0(2) 2_676 .
Sb3 O13 K2B 104.92(19) . .
K2A O13 K2B 3.3(4) . .
Sb1 O13 K1 123.01(15) 2_676 2_566
Sb3 O13 K1 89.35(13) . 2_566
K2A O13 K1 107.7(3) . 2_566
K2B O13 K1 104.54(19) . 2_566
Sb1 O13 K2B 110.05(19) 2_676 2_566
Sb3 O13 K2B 145.5(2) . 2_566
K2A O13 K2B 64.5(2) . 2_566
K2B O13 K2B 62.0(2) . 2_566
K1 O13 K2B 66.01(14) 2_566 2_566
Sb1 O13 K2A 112.1(2) 2_676 2_566
Sb3 O13 K2A 143.5(2) . 2_566
K2A O13 K2A 63.7(3) . 2_566
K2B O13 K2A 61.11(18) . 2_566
K1 O13 K2A 65.03(18) 2_566 2_566
K2B O13 K2A 2.0(3) 2_566 2_566
O2 B1 O11 112.3(5) 2_665 .
O2 B1 O12 122.2(4) 2_665 2_766
O11 B1 O12 125.0(5) . 2_766
O2 B1 K3 69.1(3) 2_665 2_656
O11 B1 K3 88.4(3) . 2_656
O12 B1 K3 103.9(3) 2_766 2_656
O2 B1 K3 73.5(3) 2_665 1_554
O11 B1 K3 43.2(2) . 1_554
O12 B1 K3 160.9(4) 2_766 1_554
K3 B1 K3 91.74(14) 2_656 1_554

loop_
_geom_bond_atom_site_label_1
_geom_bond_atom_site_label_2
_geom_bond_distance
_geom_bond_site_symmetry_2
Sb1 O6 1.930(4) 2_666
Sb1 O1 1.961(4) 2_666
Sb1 O13 1.978(4) 2_676
Sb1 O4 1.985(4) .
Sb1 O1 2.007(4) 1_565
Sb1 O9 2.109(4) 2_666
Sb1 Sb1 3.0408(6) 2_676
Sb1 Sb4 3.1306(5) 2_666
Sb1 Sb3 3.1509(5) 2_676
Sb1 K1 3.9075(8) 1_565
Sb1 K2A 4.126(9) 2_666
Sb1 K2B 4.165(7) 2_666
Sb2 O6 1.961(4) .
Sb2 O3 1.964(4) .
Sb2 O8 1.968(4) 1_455
Sb2 O7 1.975(3) .
Sb2 O5 1.984(4) .
Sb2 O12 1.993(4) 2_666
Sb2 K2A 3.580(10) .
Sb2 K2B 3.649(7) .
Sb2 K3 3.7847(9) 1_554
Sb2 K1 3.9508(9) 2_556
Sb3 O10 1.922(4) 1_455
Sb3 O2 1.942(4) .
Sb3 O5 1.945(4) .
Sb3 O3 1.958(3) 1_565
Sb3 O13 2.032(4) .
Sb3 O9 2.045(4) 1_565
Sb3 K1 3.6976(8) 2_566
Sb3 K3 3.8191(9) 2_566
Sb3 K2A 3.885(10) .
Sb3 K1 3.9378(9) 2_666
Sb4 O10 1.924(4) .
Sb4 O8 1.943(4) .
Sb4 O11 1.949(4) .
Sb4 O7 1.979(3) .
Sb4 O4 2.011(4) 2_666
Sb4 O9 2.042(3) .
Sb4 K1 3.7391(9) 2_666
Sb4 K3 3.8399(9) 1_554
Sb4 K2B 3.888(6) 1_655
Sb4 K3 3.9247(9) 2_666
Sb4 K2A 3.938(10) 1_655
K1 O10 2.813(4) 2_666
K1 O8 2.821(4) 2_656
K1 O5 2.832(4) 2_666
K1 O1 2.845(4) .
K1 O9 2.903(4) 2_656
K1 O13 3.113(4) 2_566
K1 O3 3.121(4) 2_556
K1 O4 3.171(4) .
K1 O7 3.349(4) 2_666
K1 K2B 3.442(6) .
K1 K2A 3.495(9) .
K2A O6 2.610(10) .
K2A O13 2.854(10) .
K2A O8 2.943(10) 1_455
K2A O5 3.001(12) .
K2A O4 3.020(11) 2_566
K2A O4 3.178(10) .
K2A K2B 3.249(3) 2_566
K2A K2A 3.317(19) 2_566
K2A O13 3.377(12) 2_566
K2B O6 2.669(8) .
K2B O4 2.903(8) 2_566
K2B O8 2.911(7) 1_455
K2B O13 2.978(8) .
K2B O5 3.150(9) .
K2B K2B 3.193(14) 2_566
K2B O13 3.206(9) 2_566
K2B O4 3.223(7) .
K3 O11 2.714(4) 1_556
K3 O10 2.824(4) 2_666
K3 O7 2.891(4) 1_556
K3 O3 2.904(4) 2_556
K3 O2 2.957(4) 1_546
K3 O7 3.015(4) 2_666
K3 O12 3.020(4) 2_667
K3 B1 3.154(6) 2_656
K3 O3 3.406(4) 1_556
K3 O11 3.409(4) 2_656
K3 O2 3.423(4) 2_666
K3 B1 3.551(6) 1_556
O2 B1 1.366(7) 2_665
O11 B1 1.385(6) .
O12 B1 1.387(7) 2_766
